data_1551921
loop_
_publ_author_name
'Merle Arrowsmith'
'Holger Braunschweig'
'Mehmet Ali Celik'
'Theresa Dellermann'
'Rian D. Dewhurst'
'William C. Ewing'
'Kai Hammond'
'Thomas Kramer'
'Ivo Krummenacher'
'Jan Mies'
'Krzysztof Radacki'
'Julia K. Schuster'

_publ_section_title
;
 Neutral zero-valent s-block complexes with strong multiple bonding
;
_journal_name_full 'Nature Chemistry'
_journal_page_first 890
_journal_page_last 894
_journal_paper_doi 10.1038/nchem.2542
_journal_volume 8
_journal_year 2016
_chemical_formula_moiety 'C40 H62 Be N2, 2(C6 H6)'
_chemical_formula_sum 'C52 H74 Be N2'
_chemical_formula_weight 736.14
_space_group_crystal_system triclinic
_space_group_IT_number 2
_space_group_name_Hall '-P 1'
_space_group_name_H-M_alt 'P -1'
_atom_sites_solution_hydrogens geom
_atom_sites_solution_primary iterative
_atom_sites_solution_secondary difmap
_cell_angle_alpha 73.426(12)
_cell_angle_beta 71.114(8)
_cell_angle_gamma 78.842(11)
_cell_formula_units_Z 1
_cell_length_a 10.009(3)
_cell_length_b 10.854(4)
_cell_length_c 11.522(3)
_cell_measurement_reflns_used 4293
_cell_measurement_temperature 100(2)
_cell_measurement_theta_max 26.64
_cell_measurement_theta_min 2.45
_cell_volume 1128.0(6)
_computing_cell_refinement 'Saint+ ver. V8.27B (Bruker AXS)'
_computing_data_collection 'APEX2 ver. 2014.9 (Bruker AXS)'
_computing_data_reduction 'Saint+ ver. V8.27B (Bruker AXS)'
_computing_molecular_graphics 'ShelXLe (Huebschle et all, 2011)'
_computing_publication_material 'SHELXL-2014/7 (Sheldrick, 2014)'
_computing_structure_refinement 'SHELXL-2014/7 (Sheldrick, 2014)'
_computing_structure_solution 'SHELXT (Sheldrick, 2014)'
_diffrn_ambient_temperature 100(2)
_diffrn_detector 'CCD area detector (Apex2)'
_diffrn_detector_area_resol_mean 8.333
_diffrn_measured_fraction_theta_full 1.000
_diffrn_measured_fraction_theta_max 1.000
_diffrn_measurement_device_type 'Bruker X8-APEX II'
_diffrn_measurement_method '\f and \w scans'
_diffrn_radiation_monochromator 'multi-layer mirror'
_diffrn_radiation_type MoK\a
_diffrn_radiation_wavelength 0.71073
_diffrn_reflns_av_R_equivalents 0.0388
_diffrn_reflns_av_unetI/netI 0.0422
_diffrn_reflns_Laue_measured_fraction_full 1.000
_diffrn_reflns_Laue_measured_fraction_max 1.000
_diffrn_reflns_limit_h_max 12
_diffrn_reflns_limit_h_min -12
_diffrn_reflns_limit_k_max 13
_diffrn_reflns_limit_k_min -13
_diffrn_reflns_limit_l_max 14
_diffrn_reflns_limit_l_min -14
_diffrn_reflns_number 16110
_diffrn_reflns_point_group_measured_fraction_full 1.000
_diffrn_reflns_point_group_measured_fraction_max 1.000
_diffrn_reflns_theta_full 26.000
_diffrn_reflns_theta_max 26.372
_diffrn_reflns_theta_min 1.924
_diffrn_source 'rotating-anode (Nonius FR-591)'
_exptl_absorpt_coefficient_mu 0.061
_exptl_absorpt_correction_T_max 0.7454
_exptl_absorpt_correction_T_min 0.6169
_exptl_absorpt_correction_type multi-scan
_exptl_absorpt_process_details 'SadAbs 2012/1 (Bruker AXS)'
_exptl_crystal_colour purple
_exptl_crystal_density_diffrn 1.084
_exptl_crystal_description block
_exptl_crystal_F_000 404
_exptl_crystal_size_max 0.29
_exptl_crystal_size_mid 0.22
_exptl_crystal_size_min 0.18
_refine_diff_density_max 0.287
_refine_diff_density_min -0.233
_refine_diff_density_rms 0.041
_refine_ls_extinction_coef .
_refine_ls_extinction_method none
_refine_ls_goodness_of_fit_ref 1.038
_refine_ls_hydrogen_treatment constr
_refine_ls_matrix_type full
_refine_ls_number_parameters 258
_refine_ls_number_reflns 4621
_refine_ls_number_restraints 0
_refine_ls_restrained_S_all 1.038
_refine_ls_R_factor_all 0.0636
_refine_ls_R_factor_gt 0.0469
_refine_ls_shift/su_max 0.000
_refine_ls_shift/su_mean 0.000
_refine_ls_structure_factor_coef Fsqd
_refine_ls_weighting_details 'w=1/[\s^2^(Fo^2^)+(0.0421P)^2^+0.4755P] where P=(Fo^2^+2Fc^2^)/3'
_refine_ls_weighting_scheme calc
_refine_ls_wR_factor_gt 0.1064
_refine_ls_wR_factor_ref 0.1152
_reflns_Friedel_coverage 0.000
_reflns_Friedel_fraction_full .
_reflns_Friedel_fraction_max .
_reflns_number_gt 3623
_reflns_number_total 4621
_reflns_threshold_expression 'I > 2\s(I)'
_cod_data_source_file nchem.2542-s4.cif
_cod_data_source_block 3
_cod_database_code 1551921
_shelx_space_group_comment
;
The symmetry employed for this shelxl refinement is uniquely defined
by the following loop, which should always be used as a source of
symmetry information in preference to the above space-group names.
They are only intended as comments.
;
_shelx_estimated_absorpt_t_min 0.983
_shelx_estimated_absorpt_t_max 0.989

loop_
_space_group_symop_operation_xyz
'x, y, z'
'-x, -y, -z'

loop_
_atom_site_label
_atom_site_type_symbol
_atom_site_fract_x
_atom_site_fract_y
_atom_site_fract_z
_atom_site_U_iso_or_equiv
_atom_site_adp_type
_atom_site_occupancy
_atom_site_site_symmetry_order
_atom_site_calc_flag
_atom_site_refinement_flags_posn
_atom_site_refinement_flags_adp
_atom_site_refinement_flags_occupancy
_atom_site_disorder_assembly
_atom_site_disorder_group
C1 C 0.04044(14) 0.47683(13) 0.13436(13) 0.0143(3) Uani 1 1 d . . . . .
Be1 Be 0.0000 0.5000 0.0000 0.0159(5) Uani 1 2 d S . P . .
N2 N 0.10920(12) 0.36330(11) 0.18944(10) 0.0130(3) Uani 1 1 d . . . . .
C3 C 0.14211(15) 0.36249(14) 0.30813(13) 0.0154(3) Uani 1 1 d . . . . .
C4 C 0.11668(15) 0.50766(14) 0.30143(13) 0.0171(3) Uani 1 1 d . . . . .
H4A H 0.2069 0.5470 0.2599 0.020 Uiso 1 1 calc R U . . .
H4B H 0.0776 0.5229 0.3874 0.020 Uiso 1 1 calc R U . . .
C5 C 0.00908(15) 0.56757(13) 0.22359(13) 0.0150(3) Uani 1 1 d . . . . .
C6 C 0.14904(15) 0.25669(13) 0.12958(13) 0.0145(3) Uani 1 1 d . . . . .
C7 C 0.28016(15) 0.25131(14) 0.03440(13) 0.0180(3) Uani 1 1 d . . . . .
C8 C 0.31580(16) 0.14792(15) -0.02416(14) 0.0233(3) Uani 1 1 d . . . . .
H8 H 0.4036 0.1423 -0.0880 0.028 Uiso 1 1 calc R U . . .
C9 C 0.22561(17) 0.05393(15) 0.00918(15) 0.0244(4) Uani 1 1 d . . . . .
H9 H 0.2527 -0.0164 -0.0304 0.029 Uiso 1 1 calc R U . . .
C10 C 0.09601(17) 0.06191(14) 0.09996(14) 0.0216(3) Uani 1 1 d . . . . .
H10 H 0.0344 -0.0026 0.1212 0.026 Uiso 1 1 calc R U . . .
C11 C 0.05413(15) 0.16363(14) 0.16114(13) 0.0167(3) Uani 1 1 d . . . . .
C12 C 0.38394(15) 0.35162(15) -0.00642(14) 0.0205(3) Uani 1 1 d . . . . .
H12 H 0.3461 0.4131 0.0499 0.025 Uiso 1 1 calc R U . . .
C13 C 0.53139(16) 0.28853(17) 0.00771(16) 0.0289(4) Uani 1 1 d . . . . .
H13A H 0.5912 0.3561 -0.0067 0.043 Uiso 1 1 calc R U . . .
H13B H 0.5758 0.2361 -0.0543 0.043 Uiso 1 1 calc R U . . .
H13C H 0.5209 0.2333 0.0931 0.043 Uiso 1 1 calc R U . . .
C14 C 0.39927(17) 0.42991(17) -0.14326(15) 0.0262(4) Uani 1 1 d . . . . .
H14A H 0.4696 0.4909 -0.1671 0.039 Uiso 1 1 calc R U . . .
H14B H 0.3074 0.4778 -0.1501 0.039 Uiso 1 1 calc R U . . .
H14C H 0.4306 0.3710 -0.1998 0.039 Uiso 1 1 calc R U . . .
C15 C -0.09237(16) 0.17054(14) 0.25696(13) 0.0195(3) Uani 1 1 d . . . . .
H15 H -0.0991 0.2421 0.2979 0.023 Uiso 1 1 calc R U . . .
C16 C -0.11390(19) 0.04525(16) 0.36120(15) 0.0300(4) Uani 1 1 d . . . . .
H16A H -0.2021 0.0580 0.4276 0.045 Uiso 1 1 calc R U . . .
H16B H -0.0336 0.0222 0.3973 0.045 Uiso 1 1 calc R U . . .
H16C H -0.1197 -0.0246 0.3253 0.045 Uiso 1 1 calc R U . . .
C17 C -0.21188(16) 0.20239(16) 0.19308(15) 0.0248(4) Uani 1 1 d . . . . .
H17A H -0.3040 0.2080 0.2569 0.037 Uiso 1 1 calc R U . . .
H17B H -0.2071 0.1342 0.1511 0.037 Uiso 1 1 calc R U . . .
H17C H -0.2008 0.2854 0.1304 0.037 Uiso 1 1 calc R U . . .
C18 C 0.04701(17) 0.28219(15) 0.42695(13) 0.0228(3) Uani 1 1 d . . . . .
H18A H 0.0711 0.2869 0.5014 0.034 Uiso 1 1 calc R U . . .
H18B H 0.0617 0.1919 0.4213 0.034 Uiso 1 1 calc R U . . .
H18C H -0.0527 0.3163 0.4343 0.034 Uiso 1 1 calc R U . . .
C19 C 0.29599(16) 0.30775(16) 0.30567(15) 0.0243(4) Uani 1 1 d . . . . .
H19A H 0.3136 0.3128 0.3830 0.036 Uiso 1 1 calc R U . . .
H19B H 0.3611 0.3582 0.2320 0.036 Uiso 1 1 calc R U . . .
H19C H 0.3115 0.2173 0.3005 0.036 Uiso 1 1 calc R U . . .
C20 C -0.14579(16) 0.56738(16) 0.30763(14) 0.0235(3) Uani 1 1 d . . . . .
H20A H -0.1555 0.6010 0.3807 0.035 Uiso 1 1 calc R U . . .
H20B H -0.1718 0.4788 0.3368 0.035 Uiso 1 1 calc R U . . .
H20C H -0.2088 0.6222 0.2589 0.035 Uiso 1 1 calc R U . . .
C21 C 0.03462(18) 0.70727(14) 0.15348(14) 0.0233(3) Uani 1 1 d . . . . .
H21A H 0.0134 0.7602 0.2148 0.035 Uiso 1 1 calc R U . . .
H21B H -0.0273 0.7411 0.0981 0.035 Uiso 1 1 calc R U . . .
H21C H 0.1342 0.7101 0.1026 0.035 Uiso 1 1 calc R U . . .
C31 C 0.52836(18) 0.05302(17) 0.66241(16) 0.0295(4) Uani 1 1 d . . . . .
H31 H 0.4879 -0.0263 0.6891 0.035 Uiso 1 1 calc R U . . .
C32 C 0.47850(19) 0.15692(18) 0.57926(17) 0.0357(4) Uani 1 1 d . . . . .
H32 H 0.4040 0.1487 0.5486 0.043 Uiso 1 1 calc R U . . .
C33 C 0.53675(19) 0.27253(18) 0.54062(17) 0.0356(4) Uani 1 1 d . . . . .
H33 H 0.5025 0.3437 0.4833 0.043 Uiso 1 1 calc R U . . .
C34 C 0.64518(18) 0.28445(17) 0.58564(16) 0.0315(4) Uani 1 1 d . . . . .
H34 H 0.6851 0.3640 0.5595 0.038 Uiso 1 1 calc R U . . .
C35 C 0.69528(17) 0.18056(17) 0.66870(15) 0.0291(4) Uani 1 1 d . . . . .
H35 H 0.7695 0.1889 0.6996 0.035 Uiso 1 1 calc R U . . .
C36 C 0.63768(17) 0.06492(17) 0.70682(15) 0.0273(4) Uani 1 1 d . . . . .
H36 H 0.6727 -0.0065 0.7633 0.033 Uiso 1 1 calc R U . . .

loop_
_atom_site_aniso_label
_atom_site_aniso_U_11
_atom_site_aniso_U_22
_atom_site_aniso_U_33
_atom_site_aniso_U_23
_atom_site_aniso_U_13
_atom_site_aniso_U_12
C1 0.0165(6) 0.0133(7) 0.0130(7) -0.0027(6) -0.0041(5) -0.0021(6)
Be1 0.0197(12) 0.0122(12) 0.0167(13) -0.0048(10) -0.0075(10) 0.0021(11)
N2 0.0176(6) 0.0128(6) 0.0107(6) -0.0029(5) -0.0078(5) -0.0005(5)
C3 0.0220(7) 0.0168(7) 0.0105(7) -0.0034(6) -0.0089(6) -0.0016(6)
C4 0.0228(7) 0.0172(7) 0.0139(7) -0.0044(6) -0.0082(6) -0.0023(6)
C5 0.0201(7) 0.0141(7) 0.0128(7) -0.0047(6) -0.0075(6) 0.0006(6)
C6 0.0204(7) 0.0118(7) 0.0135(7) -0.0028(6) -0.0104(6) 0.0023(6)
C7 0.0205(7) 0.0190(8) 0.0175(7) -0.0065(6) -0.0103(6) 0.0026(6)
C8 0.0235(7) 0.0270(9) 0.0218(8) -0.0129(7) -0.0085(6) 0.0060(7)
C9 0.0357(9) 0.0186(8) 0.0260(9) -0.0129(7) -0.0173(7) 0.0069(7)
C10 0.0341(8) 0.0147(7) 0.0221(8) -0.0027(6) -0.0175(7) -0.0027(7)
C11 0.0251(7) 0.0133(7) 0.0148(7) -0.0005(6) -0.0132(6) -0.0006(6)
C12 0.0173(7) 0.0263(8) 0.0199(8) -0.0104(7) -0.0050(6) -0.0001(6)
C13 0.0200(8) 0.0397(10) 0.0308(9) -0.0155(8) -0.0084(7) 0.0010(7)
C14 0.0230(8) 0.0343(9) 0.0222(8) -0.0092(7) -0.0038(6) -0.0064(7)
C15 0.0269(8) 0.0178(8) 0.0164(8) -0.0022(6) -0.0083(6) -0.0078(6)
C16 0.0436(10) 0.0256(9) 0.0219(9) 0.0006(7) -0.0103(7) -0.0141(8)
C17 0.0246(8) 0.0303(9) 0.0233(8) -0.0074(7) -0.0090(7) -0.0068(7)
C18 0.0368(9) 0.0217(8) 0.0141(8) -0.0010(6) -0.0127(7) -0.0087(7)
C19 0.0276(8) 0.0268(9) 0.0245(8) -0.0090(7) -0.0164(7) 0.0027(7)
C20 0.0223(8) 0.0308(9) 0.0207(8) -0.0129(7) -0.0068(6) 0.0009(7)
C21 0.0369(9) 0.0161(8) 0.0202(8) -0.0051(6) -0.0133(7) -0.0008(7)
C31 0.0301(9) 0.0291(9) 0.0295(9) -0.0077(7) -0.0090(7) -0.0015(8)
C32 0.0350(9) 0.0393(11) 0.0389(11) -0.0093(9) -0.0214(8) 0.0006(8)
C33 0.0407(10) 0.0332(10) 0.0306(10) -0.0038(8) -0.0163(8) 0.0060(8)
C34 0.0308(9) 0.0311(10) 0.0274(9) -0.0093(8) 0.0013(7) -0.0052(8)
C35 0.0237(8) 0.0401(10) 0.0255(9) -0.0138(8) -0.0061(7) -0.0005(8)
C36 0.0291(8) 0.0322(9) 0.0191(8) -0.0070(7) -0.0083(7) 0.0038(7)

loop_
_atom_type_symbol
_atom_type_description
_atom_type_scat_dispersion_real
_atom_type_scat_dispersion_imag
_atom_type_scat_source
C C 0.0033 0.0016 'International Tables Vol C Tables 4.2.6.8 and 6.1.1.4'
H H 0.0000 0.0000 'International Tables Vol C Tables 4.2.6.8 and 6.1.1.4'
Be Be 0.0005 0.0002 'International Tables Vol C Tables 4.2.6.8 and 6.1.1.4'
N N 0.0061 0.0033 'International Tables Vol C Tables 4.2.6.8 and 6.1.1.4'

loop_
_geom_angle_atom_site_label_1
_geom_angle_atom_site_label_2
_geom_angle_atom_site_label_3
_geom_angle
_geom_angle_site_symmetry_1
_geom_angle_site_symmetry_3
N2 C1 C5 106.10(11) . .
N2 C1 Be1 123.87(10) . .
C5 C1 Be1 130.00(10) . .
C1 Be1 C1 180.0 . 2_565
C1 N2 C6 119.39(11) . .
C1 N2 C3 116.19(11) . .
C6 N2 C3 124.39(11) . .
N2 C3 C18 112.87(11) . .
N2 C3 C4 99.80(10) . .
C18 C3 C4 113.65(12) . .
N2 C3 C19 112.43(11) . .
C18 C3 C19 106.63(12) . .
C4 C3 C19 111.57(12) . .
C3 C4 C5 106.91(11) . .
C3 C4 H4A 110.3 . .
C5 C4 H4A 110.3 . .
C3 C4 H4B 110.3 . .
C5 C4 H4B 110.3 . .
H4A C4 H4B 108.6 . .
C21 C5 C20 108.13(12) . .
C21 C5 C1 113.11(11) . .
C20 C5 C1 110.79(11) . .
C21 C5 C4 110.26(12) . .
C20 C5 C4 112.07(12) . .
C1 C5 C4 102.48(11) . .
C11 C6 C7 121.05(13) . .
C11 C6 N2 119.85(13) . .
C7 C6 N2 119.00(13) . .
C8 C7 C6 118.08(14) . .
C8 C7 C12 118.72(14) . .
C6 C7 C12 123.19(13) . .
C9 C8 C7 121.22(15) . .
C9 C8 H8 119.4 . .
C7 C8 H8 119.4 . .
C8 C9 C10 120.24(14) . .
C8 C9 H9 119.9 . .
C10 C9 H9 119.9 . .
C9 C10 C11 121.09(15) . .
C9 C10 H10 119.5 . .
C11 C10 H10 119.5 . .
C10 C11 C6 118.24(14) . .
C10 C11 C15 118.91(13) . .
C6 C11 C15 122.84(12) . .
C7 C12 C14 111.90(12) . .
C7 C12 C13 111.43(13) . .
C14 C12 C13 109.42(13) . .
C7 C12 H12 108.0 . .
C14 C12 H12 108.0 . .
C13 C12 H12 108.0 . .
C12 C13 H13A 109.5 . .
C12 C13 H13B 109.5 . .
H13A C13 H13B 109.5 . .
C12 C13 H13C 109.5 . .
H13A C13 H13C 109.5 . .
H13B C13 H13C 109.5 . .
C12 C14 H14A 109.5 . .
C12 C14 H14B 109.5 . .
H14A C14 H14B 109.5 . .
C12 C14 H14C 109.5 . .
H14A C14 H14C 109.5 . .
H14B C14 H14C 109.5 . .
C11 C15 C16 111.89(13) . .
C11 C15 C17 111.70(12) . .
C16 C15 C17 110.02(13) . .
C11 C15 H15 107.7 . .
C16 C15 H15 107.7 . .
C17 C15 H15 107.7 . .
C15 C16 H16A 109.5 . .
C15 C16 H16B 109.5 . .
H16A C16 H16B 109.5 . .
C15 C16 H16C 109.5 . .
H16A C16 H16C 109.5 . .
H16B C16 H16C 109.5 . .
C15 C17 H17A 109.5 . .
C15 C17 H17B 109.5 . .
H17A C17 H17B 109.5 . .
C15 C17 H17C 109.5 . .
H17A C17 H17C 109.5 . .
H17B C17 H17C 109.5 . .
C3 C18 H18A 109.5 . .
C3 C18 H18B 109.5 . .
H18A C18 H18B 109.5 . .
C3 C18 H18C 109.5 . .
H18A C18 H18C 109.5 . .
H18B C18 H18C 109.5 . .
C3 C19 H19A 109.5 . .
C3 C19 H19B 109.5 . .
H19A C19 H19B 109.5 . .
C3 C19 H19C 109.5 . .
H19A C19 H19C 109.5 . .
H19B C19 H19C 109.5 . .
C5 C20 H20A 109.5 . .
C5 C20 H20B 109.5 . .
H20A C20 H20B 109.5 . .
C5 C20 H20C 109.5 . .
H20A C20 H20C 109.5 . .
H20B C20 H20C 109.5 . .
C5 C21 H21A 109.5 . .
C5 C21 H21B 109.5 . .
H21A C21 H21B 109.5 . .
C5 C21 H21C 109.5 . .
H21A C21 H21C 109.5 . .
H21B C21 H21C 109.5 . .
C32 C31 C36 119.86(17) . .
C32 C31 H31 120.1 . .
C36 C31 H31 120.1 . .
C33 C32 C31 120.20(16) . .
C33 C32 H32 119.9 . .
C31 C32 H32 119.9 . .
C32 C33 C34 119.84(16) . .
C32 C33 H33 120.1 . .
C34 C33 H33 120.1 . .
C35 C34 C33 120.02(17) . .
C35 C34 H34 120.0 . .
C33 C34 H34 120.0 . .
C36 C35 C34 120.17(15) . .
C36 C35 H35 119.9 . .
C34 C35 H35 119.9 . .
C35 C36 C31 119.90(16) . .
C35 C36 H36 120.1 . .
C31 C36 H36 120.1 . .

loop_
_geom_bond_atom_site_label_1
_geom_bond_atom_site_label_2
_geom_bond_distance
_geom_bond_site_symmetry_2
C1 N2 1.3795(18) .
C1 C5 1.5411(18) .
C1 Be1 1.6637(14) .
Be1 C1 1.6638(14) 2_565
N2 C6 1.4395(17) .
N2 C3 1.5042(16) .
C3 C18 1.529(2) .
C3 C4 1.530(2) .
C3 C19 1.534(2) .
C4 C5 1.5520(18) .
C4 H4A 0.9900 .
C4 H4B 0.9900 .
C5 C21 1.528(2) .
C5 C20 1.539(2) .
C6 C11 1.412(2) .
C6 C7 1.415(2) .
C7 C8 1.401(2) .
C7 C12 1.521(2) .
C8 C9 1.383(2) .
C8 H8 0.9500 .
C9 C10 1.383(2) .
C9 H9 0.9500 .
C10 C11 1.402(2) .
C10 H10 0.9500 .
C11 C15 1.527(2) .
C12 C14 1.537(2) .
C12 C13 1.541(2) .
C12 H12 1.0000 .
C13 H13A 0.9800 .
C13 H13B 0.9800 .
C13 H13C 0.9800 .
C14 H14A 0.9800 .
C14 H14B 0.9800 .
C14 H14C 0.9800 .
C15 C16 1.534(2) .
C15 C17 1.535(2) .
C15 H15 1.0000 .
C16 H16A 0.9800 .
C16 H16B 0.9800 .
C16 H16C 0.9800 .
C17 H17A 0.9800 .
C17 H17B 0.9800 .
C17 H17C 0.9800 .
C18 H18A 0.9800 .
C18 H18B 0.9800 .
C18 H18C 0.9800 .
C19 H19A 0.9800 .
C19 H19B 0.9800 .
C19 H19C 0.9800 .
C20 H20A 0.9800 .
C20 H20B 0.9800 .
C20 H20C 0.9800 .
C21 H21A 0.9800 .
C21 H21B 0.9800 .
C21 H21C 0.9800 .
C31 C32 1.383(2) .
C31 C36 1.389(2) .
C31 H31 0.9500 .
C32 C33 1.382(3) .
C32 H32 0.9500 .
C33 C34 1.386(2) .
C33 H33 0.9500 .
C34 C35 1.384(2) .
C34 H34 0.9500 .
C35 C36 1.379(2) .
C35 H35 0.9500 .
C36 H36 0.9500 .

loop_
_geom_torsion_atom_site_label_1
_geom_torsion_atom_site_label_2
_geom_torsion_atom_site_label_3
_geom_torsion_atom_site_label_4
_geom_torsion
_geom_torsion_site_symmetry_1
_geom_torsion_site_symmetry_2
_geom_torsion_site_symmetry_3
_geom_torsion_site_symmetry_4
C5 C1 N2 C6 178.10(12) . . . .
Be1 C1 N2 C6 -0.30(18) . . . .
C5 C1 N2 C3 -4.08(15) . . . .
Be1 C1 N2 C3 177.52(10) . . . .
C1 N2 C3 C18 106.92(14) . . . .
C6 N2 C3 C18 -75.38(17) . . . .
C1 N2 C3 C4 -14.06(15) . . . .
C6 N2 C3 C4 163.64(12) . . . .
C1 N2 C3 C19 -132.41(13) . . . .
C6 N2 C3 C19 45.29(18) . . . .
N2 C3 C4 C5 26.14(14) . . . .
C18 C3 C4 C5 -94.27(13) . . . .
C19 C3 C4 C5 145.13(12) . . . .
N2 C1 C5 C21 138.91(12) . . . .
Be1 C1 C5 C21 -42.83(18) . . . .
N2 C1 C5 C20 -99.50(13) . . . .
Be1 C1 C5 C20 78.77(16) . . . .
N2 C1 C5 C4 20.22(14) . . . .
Be1 C1 C5 C4 -161.51(11) . . . .
C3 C4 C5 C21 -150.02(12) . . . .
C3 C4 C5 C20 89.47(14) . . . .
C3 C4 C5 C1 -29.35(14) . . . .
C1 N2 C6 C11 -90.51(16) . . . .
C3 N2 C6 C11 91.86(16) . . . .
C1 N2 C6 C7 85.91(16) . . . .
C3 N2 C6 C7 -91.72(16) . . . .
C11 C6 C7 C8 -2.5(2) . . . .
N2 C6 C7 C8 -178.93(12) . . . .
C11 C6 C7 C12 177.83(12) . . . .
N2 C6 C7 C12 1.45(19) . . . .
C6 C7 C8 C9 0.3(2) . . . .
C12 C7 C8 C9 179.97(13) . . . .
C7 C8 C9 C10 1.4(2) . . . .
C8 C9 C10 C11 -0.9(2) . . . .
C9 C10 C11 C6 -1.3(2) . . . .
C9 C10 C11 C15 177.71(12) . . . .
C7 C6 C11 C10 3.01(19) . . . .
N2 C6 C11 C10 179.36(12) . . . .
C7 C6 C11 C15 -175.93(12) . . . .
N2 C6 C11 C15 0.42(19) . . . .
C8 C7 C12 C14 66.37(17) . . . .
C6 C7 C12 C14 -114.01(15) . . . .
C8 C7 C12 C13 -56.51(17) . . . .
C6 C7 C12 C13 123.11(14) . . . .
C10 C11 C15 C16 55.26(17) . . . .
C6 C11 C15 C16 -125.80(14) . . . .
C10 C11 C15 C17 -68.58(17) . . . .
C6 C11 C15 C17 110.35(15) . . . .
C36 C31 C32 C33 -0.2(3) . . . .
C31 C32 C33 C34 -0.2(3) . . . .
C32 C33 C34 C35 0.3(3) . . . .
C33 C34 C35 C36 0.1(2) . . . .
C34 C35 C36 C31 -0.5(2) . . . .
C32 C31 C36 C35 0.5(2) . . . .
